data_7008427
loop_
_publ_author_name
'Ferguson, George'
'Gallagher, John F.'
'Kennedy, John D.'
'McCarthy, Donogh M.'
'Spalding, Trevor R.'

_publ_section_title
;
 Coordination and cluster compounds of ruthenium with the
 [hypho-1,2-S2B6H9]- ligand.
;
_journal_issue 11
_journal_name_full 'Dalton transactions (Cambridge, England : 2003)'
_journal_page_first 1979
_journal_page_last 1984
_journal_paper_doi 10.1039/b502846a
_journal_year 2005
_chemical_formula_moiety 'C41 H44 B6 P2 Ru S2'
_chemical_formula_sum 'C41 H44 B6 P2 Ru S2'
_chemical_formula_weight 828.75
_chemical_name_systematic
;
?
;
_space_group_IT_number 14
_symmetry_cell_setting monoclinic
_symmetry_space_group_name_Hall '-P 2yn'
_symmetry_space_group_name_H-M 'P 1 21/n 1'
_atom_sites_solution_hydrogens geom
_atom_sites_solution_primary direct
_atom_sites_solution_secondary difmap
_audit_creation_method SHELXL-97
_cell_angle_alpha 90.00
_cell_angle_beta 95.546(10)
_cell_angle_gamma 90.00
_cell_formula_units_Z 4
_cell_length_a 11.0113(9)
_cell_length_b 18.7264(16)
_cell_length_c 19.840(2)
_cell_measurement_reflns_used 25
_cell_measurement_temperature 294(1)
_cell_measurement_theta_max 18.3
_cell_measurement_theta_min 11.2
_cell_volume 4071.9(6)
_computing_cell_refinement 'DIFRAC (Gabe & White, 1993)'
_computing_data_collection 'DIFRAC (Gabe & White, 1993)'
_computing_data_reduction 'DATRD2 in NRCVAX94 (Gabe, Le Page, Charland, Lee & White, 1989)'
_computing_molecular_graphics 'PLATON (Spek, 2003)'
_computing_publication_material 'NRCVAX94, SHELXL97'
_computing_structure_refinement 'SHELXL97 (Sheldrick, 1997)'
_computing_structure_solution 'Patterson heavy-atom method and NRCVAX94'
_diffrn_ambient_temperature 294(1)
_diffrn_measured_fraction_theta_full 0.996
_diffrn_measured_fraction_theta_max 0.996
_diffrn_measurement_device_type 'CAD4 diffractometer'
_diffrn_measurement_method '\t,/2\t scans'
_diffrn_radiation_monochromator graphite
_diffrn_radiation_source 'fine-focus sealed tube'
_diffrn_radiation_type MoK\a
_diffrn_radiation_wavelength 0.71073
_diffrn_reflns_av_R_equivalents 0.015
_diffrn_reflns_av_sigmaI/netI 0.0764
_diffrn_reflns_limit_h_max 13
_diffrn_reflns_limit_h_min -14
_diffrn_reflns_limit_k_max 23
_diffrn_reflns_limit_k_min 0
_diffrn_reflns_limit_l_max 25
_diffrn_reflns_limit_l_min 0
_diffrn_reflns_number 8839
_diffrn_reflns_theta_full 27.00
_diffrn_reflns_theta_max 27.00
_diffrn_reflns_theta_min 2.04
_diffrn_standards_decay_% 4.3
_diffrn_standards_interval_time 120
_diffrn_standards_number 3
_exptl_absorpt_coefficient_mu 0.596
_exptl_absorpt_correction_T_max 0.8187
_exptl_absorpt_correction_T_min 0.7966
_exptl_absorpt_correction_type gaussian
_exptl_absorpt_process_details 'ABSORB in NRCVAX (Gabe et al., 1989)'
_exptl_crystal_colour orange
_exptl_crystal_density_diffrn 1.352
_exptl_crystal_density_method 'not measured'
_exptl_crystal_description block
_exptl_crystal_F_000 1704
_exptl_crystal_size_max 0.40
_exptl_crystal_size_mid 0.35
_exptl_crystal_size_min 0.35
_refine_diff_density_max 0.590
_refine_diff_density_min -0.345
_refine_diff_density_rms 0.079
_refine_ls_extinction_method none
_refine_ls_goodness_of_fit_ref 0.952
_refine_ls_hydrogen_treatment mixed
_refine_ls_matrix_type full
_refine_ls_number_parameters 499
_refine_ls_number_reflns 8839
_refine_ls_number_restraints 13
_refine_ls_restrained_S_all 0.953
_refine_ls_R_factor_all 0.0908
_refine_ls_R_factor_gt 0.0418
_refine_ls_shift/su_max 0.001
_refine_ls_shift/su_mean 0.000
_refine_ls_structure_factor_coef Fsqd
_refine_ls_weighting_details 'calc w=1/[\s^2^(Fo^2^)+(0.0446P)^2^] where P=(Fo^2^+2Fc^2^)/3'
_refine_ls_weighting_scheme calc
_refine_ls_wR_factor_gt 0.0874
_refine_ls_wR_factor_ref 0.0974
_reflns_number_gt 5438
_reflns_number_total 8839
_reflns_threshold_expression >2\s(I)
_cod_data_source_file b502846a.txt
_cod_data_source_block compd-2
_cod_depositor_comments
;
The following automatic conversions were performed:
'_exptl_absorpt_correction_type' value 'Gaussian' changed to 'gaussian'
according to '/home/saulius/struct/CIF-dictionaries/cif_core.dic'
dictionary named 'cif_core.dic' version 2.4.1 from 2010-06-29.

Automatic conversion script
Id: cif_fix_enum 1527 2010-12-29 10:47:43Z saulius 
;
_cod_original_cell_volume 4072.0(7)
_cod_original_sg_symbol_H-M 'P 21/n'
_cod_database_code 7008427

loop_
_symmetry_equiv_pos_as_xyz
'x, y, z'
'-x+1/2, y+1/2, -z+1/2'
'-x, -y, -z'
'x-1/2, -y-1/2, z-1/2'

loop_
_atom_site_label
_atom_site_type_symbol
_atom_site_fract_x
_atom_site_fract_y
_atom_site_fract_z
_atom_site_U_iso_or_equiv
_atom_site_adp_type
_atom_site_occupancy
_atom_site_symmetry_multiplicity
_atom_site_calc_flag
_atom_site_refinement_flags
_atom_site_disorder_assembly
_atom_site_disorder_group
Ru1 Ru 0.32830(2) 0.259703(14) 0.025556(13) 0.03237(8) Uani 1 1 d . . .
S1 S 0.22125(8) 0.21236(5) -0.07589(4) 0.0398(2) Uani 1 1 d . . .
S2 S 0.03502(13) 0.08954(10) -0.18362(8) 0.0908(7) Uani 0.906(3) 1 d P . .
S2A S 0.0235 0.1377 -0.2155 0.050 Uiso 0.051(2) 1 d P . .
S2B S 0.1332 0.2504 -0.2547 0.050 Uiso 0.043(2) 1 d P . .
P1 P 0.22490(8) 0.18427(5) 0.09609(4) 0.0344(2) Uani 1 1 d . . .
P2 P 0.19168(8) 0.35512(4) 0.01553(4) 0.0334(2) Uani 1 1 d . . .
C1 C 0.4795(3) 0.2990(2) 0.0958(2) 0.0562(11) Uani 1 1 d . . .
H1 H 0.4658 0.3180 0.1378 0.067 Uiso 1 1 calc R . .
C2 C 0.4798(3) 0.3368(2) 0.0347(2) 0.0550(10) Uani 1 1 d . . .
H2 H 0.4681 0.3858 0.0293 0.066 Uiso 1 1 calc R . .
C3 C 0.5006(3) 0.2887(2) -0.0168(2) 0.0517(10) Uani 1 1 d . . .
H3 H 0.5041 0.2997 -0.0623 0.062 Uiso 1 1 calc R . .
C4 C 0.5152(3) 0.2200(2) 0.0128(2) 0.0526(10) Uani 1 1 d . . .
H4 H 0.5299 0.1778 -0.0097 0.063 Uiso 1 1 calc R . .
C5 C 0.5037(3) 0.2275(2) 0.0818(2) 0.0570(11) Uani 1 1 d . . .
H5 H 0.5109 0.1908 0.1135 0.068 Uiso 1 1 calc R . .
C11 C 0.0669(3) 0.15073(18) 0.08101(19) 0.0441(9) Uani 1 1 d . . .
C12 C 0.0325(3) 0.11930(19) 0.0184(2) 0.0546(10) Uani 1 1 d . . .
H12 H 0.0864 0.1197 -0.0149 0.066 Uiso 1 1 calc R . .
C13 C -0.0815(4) 0.0874(2) 0.0050(2) 0.0671(12) Uani 1 1 d . . .
H13 H -0.1032 0.0664 -0.0370 0.080 Uiso 1 1 calc R . .
C14 C -0.1608(4) 0.0869(3) 0.0532(3) 0.0801(15) Uani 1 1 d . . .
H14 H -0.2374 0.0661 0.0440 0.096 Uiso 1 1 calc R . .
C15 C -0.1292(4) 0.1166(3) 0.1150(3) 0.0813(15) Uani 1 1 d . . .
H15 H -0.1843 0.1160 0.1477 0.098 Uiso 1 1 calc R . .
C16 C -0.0148(3) 0.1479(2) 0.1297(2) 0.0593(11) Uani 1 1 d . . .
H16 H 0.0068 0.1669 0.1725 0.071 Uiso 1 1 calc R . .
C21 C 0.2953(3) 0.09519(17) 0.11053(17) 0.0397(8) Uani 1 1 d . . .
C22 C 0.3732(4) 0.0676(2) 0.06838(19) 0.0548(10) Uani 1 1 d . . .
H22 H 0.3937 0.0943 0.0316 0.066 Uiso 1 1 calc R . .
C23 C 0.4225(4) 0.0001(2) 0.0796(2) 0.0805(16) Uani 1 1 d . . .
H23 H 0.4765 -0.0178 0.0505 0.097 Uiso 1 1 calc R . .
C24 C 0.3932(4) -0.0403(2) 0.1323(2) 0.0711(14) Uani 1 1 d . . .
H24 H 0.4267 -0.0855 0.1396 0.085 Uiso 1 1 calc R . .
C25 C 0.3146(4) -0.0137(2) 0.1743(2) 0.0771(15) Uani 1 1 d . . .
H25 H 0.2943 -0.0409 0.2108 0.093 Uiso 1 1 calc R . .
C26 C 0.2642(4) 0.0532(2) 0.1635(2) 0.0636(12) Uani 1 1 d . . .
H26 H 0.2087 0.0702 0.1921 0.076 Uiso 1 1 calc R . .
C31 C 0.2342(3) 0.22059(17) 0.18212(17) 0.0398(8) Uani 1 1 d . . .
C32 C 0.3326(4) 0.2056(2) 0.2293(2) 0.0624(11) Uani 1 1 d . . .
H32 H 0.3928 0.1741 0.2182 0.075 Uiso 1 1 calc R . .
C33 C 0.3417(5) 0.2373(3) 0.2933(2) 0.0818(14) Uani 1 1 d . . .
H33 H 0.4082 0.2272 0.3244 0.098 Uiso 1 1 calc R . .
C34 C 0.2531(6) 0.2831(3) 0.3103(2) 0.0847(16) Uani 1 1 d . . .
H34 H 0.2587 0.3037 0.3531 0.102 Uiso 1 1 calc R . .
C35 C 0.1571(5) 0.2987(2) 0.2647(2) 0.0718(13) Uani 1 1 d . . .
H35 H 0.0965 0.3296 0.2765 0.086 Uiso 1 1 calc R . .
C36 C 0.1486(4) 0.26871(19) 0.20049(19) 0.0525(10) Uani 1 1 d . . .
H36 H 0.0838 0.2813 0.1692 0.063 Uiso 1 1 calc R . .
C41 C 0.1643(3) 0.39031(17) -0.07179(17) 0.0390(8) Uani 1 1 d . . .
C42 C 0.2628(4) 0.4026(2) -0.1086(2) 0.0615(11) Uani 1 1 d . . .
H42 H 0.3412 0.3924 -0.0893 0.074 Uiso 1 1 calc R . .
C43 C 0.2465(5) 0.4297(2) -0.1739(2) 0.0767(14) Uani 1 1 d . . .
H43 H 0.3136 0.4382 -0.1978 0.092 Uiso 1 1 calc R . .
C44 C 0.1311(5) 0.4439(2) -0.2030(2) 0.0741(14) Uani 1 1 d . . .
H44 H 0.1198 0.4616 -0.2470 0.089 Uiso 1 1 calc R . .
C45 C 0.0332(4) 0.4324(2) -0.1679(2) 0.0705(13) Uani 1 1 d . . .
H45 H -0.0451 0.4420 -0.1877 0.085 Uiso 1 1 calc R . .
C46 C 0.0502(4) 0.4060(2) -0.10211(19) 0.0534(10) Uani 1 1 d . . .
H46 H -0.0173 0.3988 -0.0782 0.064 Uiso 1 1 calc R . .
C51 C 0.0360(3) 0.34585(17) 0.03930(17) 0.0355(8) Uani 1 1 d . . .
C52 C -0.0373(3) 0.29232(18) 0.00824(19) 0.0445(9) Uani 1 1 d . . .
H52 H -0.0080 0.2636 -0.0249 0.053 Uiso 1 1 calc R . .
C53 C -0.1535(3) 0.2822(2) 0.0268(2) 0.0558(10) Uani 1 1 d . . .
H53 H -0.2027 0.2468 0.0057 0.067 Uiso 1 1 calc R . .
C54 C -0.1971(3) 0.3229(2) 0.0754(2) 0.0598(11) Uani 1 1 d . . .
H54 H -0.2750 0.3146 0.0880 0.072 Uiso 1 1 calc R . .
C55 C -0.1267(3) 0.3767(2) 0.1062(2) 0.0560(11) Uani 1 1 d . . .
H55 H -0.1571 0.4048 0.1395 0.067 Uiso 1 1 calc R . .
C56 C -0.0102(3) 0.38887(19) 0.08743(18) 0.0440(9) Uani 1 1 d . . .
H56 H 0.0367 0.4260 0.1072 0.053 Uiso 1 1 calc R . .
C61 C 0.2471(3) 0.43505(17) 0.06306(18) 0.0380(8) Uani 1 1 d . . .
C62 C 0.2932(3) 0.42800(19) 0.13041(19) 0.0477(9) Uani 1 1 d . . .
H62 H 0.2931 0.3834 0.1510 0.057 Uiso 1 1 calc R . .
C63 C 0.3395(4) 0.4864(2) 0.1676(2) 0.0566(11) Uani 1 1 d . . .
H63 H 0.3717 0.4807 0.2123 0.068 Uiso 1 1 calc R . .
C64 C 0.3375(4) 0.5526(2) 0.1381(2) 0.0616(11) Uani 1 1 d . . .
H64 H 0.3681 0.5920 0.1629 0.074 Uiso 1 1 calc R . .
C65 C 0.2905(4) 0.5608(2) 0.0723(2) 0.0627(12) Uani 1 1 d . . .
H65 H 0.2892 0.6058 0.0525 0.075 Uiso 1 1 calc R . .
C66 C 0.2447(3) 0.50247(19) 0.0345(2) 0.0500(10) Uani 1 1 d . . .
H66 H 0.2122 0.5088 -0.0102 0.060 Uiso 1 1 calc R . .
B3 B 0.1356(6) 0.1287(3) -0.2435(3) 0.0767(17) Uani 1 1 d D . .
B4 B 0.2111(7) 0.2140(3) -0.2391(3) 0.0798(18) Uani 1 1 d D . .
B5 B 0.2926(5) 0.2267(3) -0.1571(2) 0.0595(13) Uani 1 1 d D . .
B6 B 0.2947(4) 0.1314(2) -0.1116(2) 0.0477(11) Uani 1 1 d D . .
B7 B 0.2018(5) 0.0714(3) -0.1667(3) 0.0665(15) Uani 1 1 d D . .
B8 B 0.2879(4) 0.1411(3) -0.2017(2) 0.0514(11) Uani 1 1 d D . .
H3B H 0.125(3) 0.1111(17) -0.2943(14) 0.050 Uiso 1 1 d D . .
H4B H 0.241(3) 0.2367(17) -0.2845(15) 0.050 Uiso 1 1 d D . .
H5B H 0.378(3) 0.2590(16) -0.1585(17) 0.050 Uiso 1 1 d D . .
H6B H 0.386(2) 0.1157(17) -0.0893(16) 0.050 Uiso 1 1 d D . .
H7B H 0.240(3) 0.0222(15) -0.1787(17) 0.050 Uiso 1 1 d D . .
H8B H 0.367(3) 0.1244(17) -0.2235(16) 0.050 Uiso 1 1 d D . .
H34B H 0.096(2) 0.1960(15) -0.2423(17) 0.050 Uiso 1 1 d D . .
H45B H 0.206(3) 0.2590(15) -0.1975(14) 0.050 Uiso 1 1 d D . .
H67B H 0.231(3) 0.0823(16) -0.1052(14) 0.050 Uiso 1 1 d D . .

loop_
_atom_site_aniso_label
_atom_site_aniso_U_11
_atom_site_aniso_U_22
_atom_site_aniso_U_33
_atom_site_aniso_U_23
_atom_site_aniso_U_13
_atom_site_aniso_U_12
Ru1 0.02704(13) 0.03803(15) 0.03201(14) 0.00169(13) 0.00272(9) 0.00088(12)
S1 0.0396(5) 0.0459(5) 0.0337(5) -0.0040(4) 0.0018(4) 0.0051(4)
S2 0.0694(10) 0.1228(15) 0.0785(11) -0.0242(10) -0.0014(8) -0.0239(9)
P1 0.0367(5) 0.0333(5) 0.0335(5) 0.0032(4) 0.0053(4) 0.0048(4)
P2 0.0328(4) 0.0347(5) 0.0328(5) 0.0044(4) 0.0045(4) -0.0002(4)
C1 0.035(2) 0.075(3) 0.057(3) -0.013(2) -0.0051(18) -0.010(2)
C2 0.033(2) 0.054(2) 0.076(3) 0.001(2) -0.001(2) -0.0106(17)
C3 0.0329(19) 0.071(3) 0.053(2) 0.007(2) 0.0114(18) -0.0082(18)
C4 0.0273(18) 0.061(3) 0.070(3) -0.005(2) 0.0068(18) 0.0040(16)
C5 0.0314(19) 0.081(3) 0.056(3) 0.010(2) -0.0084(18) 0.0019(19)
C11 0.044(2) 0.036(2) 0.052(2) 0.0087(17) 0.0062(18) 0.0021(16)
C12 0.054(2) 0.045(2) 0.065(3) 0.001(2) 0.010(2) -0.0088(19)
C13 0.064(3) 0.056(3) 0.079(3) -0.002(2) -0.003(3) -0.016(2)
C14 0.057(3) 0.071(3) 0.113(4) 0.009(3) 0.011(3) -0.025(2)
C15 0.061(3) 0.098(4) 0.088(4) 0.008(3) 0.027(3) -0.024(3)
C16 0.051(2) 0.071(3) 0.057(3) 0.009(2) 0.012(2) -0.006(2)
C21 0.047(2) 0.0323(18) 0.040(2) 0.0024(15) 0.0072(16) 0.0070(15)
C22 0.075(3) 0.051(2) 0.042(2) 0.0149(18) 0.026(2) 0.018(2)
C23 0.117(4) 0.060(3) 0.073(3) 0.026(2) 0.058(3) 0.049(3)
C24 0.092(3) 0.049(2) 0.077(3) 0.023(2) 0.035(3) 0.034(2)
C25 0.104(4) 0.055(3) 0.080(3) 0.033(2) 0.049(3) 0.035(3)
C26 0.084(3) 0.052(2) 0.060(3) 0.016(2) 0.039(2) 0.027(2)
C31 0.053(2) 0.0359(19) 0.0318(18) 0.0038(14) 0.0105(16) 0.0014(15)
C32 0.072(3) 0.071(3) 0.044(2) -0.010(2) 0.002(2) 0.009(2)
C33 0.095(4) 0.101(4) 0.048(3) -0.009(3) -0.004(3) 0.002(3)
C34 0.126(5) 0.084(4) 0.045(3) -0.026(3) 0.012(3) -0.003(3)
C35 0.108(4) 0.055(3) 0.055(3) -0.008(2) 0.026(3) 0.015(3)
C36 0.074(3) 0.041(2) 0.044(2) 0.0036(18) 0.0117(19) 0.0139(19)
C41 0.047(2) 0.0377(19) 0.0321(19) 0.0033(15) 0.0039(16) 0.0005(16)
C42 0.062(3) 0.068(3) 0.057(3) 0.022(2) 0.018(2) 0.012(2)
C43 0.105(4) 0.074(3) 0.058(3) 0.024(2) 0.040(3) 0.013(3)
C44 0.113(4) 0.071(3) 0.038(3) 0.018(2) 0.005(3) 0.002(3)
C45 0.082(3) 0.077(3) 0.048(3) 0.018(2) -0.018(2) -0.010(3)
C46 0.058(2) 0.061(3) 0.039(2) 0.0093(19) 0.0002(19) -0.009(2)
C51 0.0289(17) 0.0362(18) 0.042(2) 0.0118(15) 0.0054(15) 0.0030(14)
C52 0.042(2) 0.0391(19) 0.053(2) 0.0073(17) 0.0077(17) 0.0050(16)
C53 0.039(2) 0.056(2) 0.071(3) 0.016(2) 0.000(2) -0.0043(18)
C54 0.031(2) 0.085(3) 0.065(3) 0.023(2) 0.010(2) 0.004(2)
C55 0.048(2) 0.076(3) 0.047(2) 0.013(2) 0.0155(19) 0.019(2)
C56 0.041(2) 0.050(2) 0.042(2) 0.0065(17) 0.0077(16) 0.0093(17)
C61 0.0329(18) 0.0397(19) 0.042(2) 0.0035(16) 0.0071(15) -0.0012(14)
C62 0.058(2) 0.041(2) 0.045(2) 0.0060(17) 0.0100(19) -0.0005(17)
C63 0.064(3) 0.059(3) 0.046(2) -0.009(2) 0.000(2) -0.007(2)
C64 0.067(3) 0.053(3) 0.064(3) -0.010(2) 0.000(2) -0.014(2)
C65 0.076(3) 0.037(2) 0.074(3) 0.008(2) 0.001(2) -0.009(2)
C66 0.052(2) 0.039(2) 0.057(3) 0.0109(18) 0.0007(19) 0.0000(17)
B3 0.084(4) 0.095(4) 0.048(3) -0.019(3) -0.008(3) 0.009(3)
B4 0.129(6) 0.072(4) 0.037(3) 0.004(3) 0.003(3) 0.012(4)
B5 0.071(3) 0.066(3) 0.042(3) 0.003(2) 0.011(2) -0.007(3)
B6 0.053(3) 0.051(3) 0.040(2) -0.003(2) 0.005(2) 0.012(2)
B7 0.095(4) 0.056(3) 0.049(3) -0.018(2) 0.011(3) -0.005(3)
B8 0.054(3) 0.066(3) 0.035(2) -0.004(2) 0.009(2) 0.006(2)

loop_
_atom_type_symbol
_atom_type_description
_atom_type_scat_dispersion_real
_atom_type_scat_dispersion_imag
_atom_type_scat_source
C C 0.0033 0.0016 'International Tables Vol C Tables 4.2.6.8 and 6.1.1.4'
H H 0.0000 0.0000 'International Tables Vol C Tables 4.2.6.8 and 6.1.1.4'
B B 0.0013 0.0007 'International Tables Vol C Tables 4.2.6.8 and 6.1.1.4'
P P 0.1023 0.0942 'International Tables Vol C Tables 4.2.6.8 and 6.1.1.4'
Ru Ru -1.2594 0.8363 'International Tables Vol C Tables 4.2.6.8 and 6.1.1.4'
S S 0.1246 0.1234 'International Tables Vol C Tables 4.2.6.8 and 6.1.1.4'

loop_
_geom_angle_atom_site_label_1
_geom_angle_atom_site_label_2
_geom_angle_atom_site_label_3
_geom_angle
_geom_angle_site_symmetry_1
_geom_angle_site_symmetry_3
_geom_angle_publ_flag
C1 Ru1 C2 37.31(14) . . ?
C1 Ru1 C3 62.21(15) . . ?
C2 Ru1 C3 36.91(14) . . ?
C1 Ru1 C5 36.97(14) . . ?
C2 Ru1 C5 61.38(15) . . ?
C3 Ru1 C5 61.43(15) . . ?
C1 Ru1 C4 62.03(15) . . ?
C2 Ru1 C4 61.73(14) . . ?
C3 Ru1 C4 37.17(14) . . ?
C5 Ru1 C4 36.58(14) . . ?
C1 Ru1 P2 103.93(12) . . ?
C2 Ru1 P2 88.95(11) . . ?
C3 Ru1 P2 110.43(11) . . ?
C5 Ru1 P2 140.73(12) . . ?
C4 Ru1 P2 147.36(10) . . ?
C1 Ru1 P1 101.79(12) . . ?
C2 Ru1 P1 138.61(12) . . ?
C3 Ru1 P1 148.46(11) . . ?
C5 Ru1 P1 89.16(11) . . ?
C4 Ru1 P1 111.88(11) . . ?
P2 Ru1 P1 99.51(3) . . ?
C1 Ru1 S1 159.68(11) . . ?
C2 Ru1 S1 128.16(12) . . ?
C3 Ru1 S1 98.13(11) . . ?
C5 Ru1 S1 130.85(12) . . ?
C4 Ru1 S1 99.54(11) . . ?
P2 Ru1 S1 87.19(3) . . ?
P1 Ru1 S1 92.88(3) . . ?
B5 S1 B6 64.1(2) . . ?
B5 S1 Ru1 116.98(17) . . ?
B6 S1 Ru1 114.67(14) . . ?
B3 S2 B7 63.2(2) . . ?
C31 P1 C11 104.14(17) . . ?
C31 P1 C21 101.87(15) . . ?
C11 P1 C21 95.32(15) . . ?
C31 P1 Ru1 110.12(11) . . ?
C11 P1 Ru1 127.52(12) . . ?
C21 P1 Ru1 114.39(11) . . ?
C51 P2 C61 102.58(15) . . ?
C51 P2 C41 101.72(15) . . ?
C61 P2 C41 101.89(15) . . ?
C51 P2 Ru1 121.20(10) . . ?
C61 P2 Ru1 113.57(11) . . ?
C41 P2 Ru1 113.46(11) . . ?
C5 C1 C2 107.1(4) . . ?
C5 C1 Ru1 72.5(2) . . ?
C2 C1 Ru1 71.6(2) . . ?
C5 C1 H1 126.4 . . ?
C2 C1 H1 126.4 . . ?
Ru1 C1 H1 121.2 . . ?
C3 C2 C1 108.7(4) . . ?
C3 C2 Ru1 72.1(2) . . ?
C1 C2 Ru1 71.0(2) . . ?
C3 C2 H2 125.7 . . ?
C1 C2 H2 125.7 . . ?
Ru1 C2 H2 122.8 . . ?
C2 C3 C4 107.6(3) . . ?
C2 C3 Ru1 71.0(2) . . ?
C4 C3 Ru1 71.8(2) . . ?
C2 C3 H3 126.2 . . ?
C4 C3 H3 126.2 . . ?
Ru1 C3 H3 122.7 . . ?
C5 C4 C3 107.4(4) . . ?
C5 C4 Ru1 71.4(2) . . ?
C3 C4 Ru1 71.0(2) . . ?
C5 C4 H4 126.3 . . ?
C3 C4 H4 126.3 . . ?
Ru1 C4 H4 122.9 . . ?
C4 C5 C1 109.2(4) . . ?
C4 C5 Ru1 72.0(2) . . ?
C1 C5 Ru1 70.5(2) . . ?
C4 C5 H5 125.4 . . ?
C1 C5 H5 125.4 . . ?
Ru1 C5 H5 123.7 . . ?
C16 C11 C12 117.9(4) . . ?
C16 C11 P1 124.5(3) . . ?
C12 C11 P1 117.3(3) . . ?
C13 C12 C11 120.9(4) . . ?
C13 C12 H12 119.6 . . ?
C11 C12 H12 119.6 . . ?
C14 C13 C12 119.9(4) . . ?
C14 C13 H13 120.0 . . ?
C12 C13 H13 120.0 . . ?
C13 C14 C15 120.4(4) . . ?
C13 C14 H14 119.8 . . ?
C15 C14 H14 119.8 . . ?
C14 C15 C16 120.6(4) . . ?
C14 C15 H15 119.7 . . ?
C16 C15 H15 119.7 . . ?
C11 C16 C15 120.3(4) . . ?
C11 C16 H16 119.8 . . ?
C15 C16 H16 119.8 . . ?
C22 C21 C26 118.1(3) . . ?
C22 C21 P1 121.9(3) . . ?
C26 C21 P1 120.0(3) . . ?
C21 C22 C23 120.6(3) . . ?
C21 C22 H22 119.7 . . ?
C23 C22 H22 119.7 . . ?
C24 C23 C22 121.0(4) . . ?
C24 C23 H23 119.5 . . ?
C22 C23 H23 119.5 . . ?
C25 C24 C23 119.0(4) . . ?
C25 C24 H24 120.5 . . ?
C23 C24 H24 120.5 . . ?
C24 C25 C26 120.7(4) . . ?
C24 C25 H25 119.7 . . ?
C26 C25 H25 119.7 . . ?
C25 C26 C21 120.7(4) . . ?
C25 C26 H26 119.7 . . ?
C21 C26 H26 119.7 . . ?
C36 C31 C32 117.6(3) . . ?
C36 C31 P1 120.7(3) . . ?
C32 C31 P1 121.5(3) . . ?
C31 C32 C33 120.6(4) . . ?
C31 C32 H32 119.7 . . ?
C33 C32 H32 119.7 . . ?
C34 C33 C32 120.1(5) . . ?
C34 C33 H33 120.0 . . ?
C32 C33 H33 120.0 . . ?
C35 C34 C33 120.0(4) . . ?
C35 C34 H34 120.0 . . ?
C33 C34 H34 120.0 . . ?
C34 C35 C36 120.3(4) . . ?
C34 C35 H35 119.8 . . ?
C36 C35 H35 119.8 . . ?
C31 C36 C35 121.3(4) . . ?
C31 C36 H36 119.3 . . ?
C35 C36 H36 119.3 . . ?
C46 C41 C42 117.7(3) . . ?
C46 C41 P2 123.1(3) . . ?
C42 C41 P2 119.2(3) . . ?
C41 C42 C43 121.1(4) . . ?
C41 C42 H42 119.5 . . ?
C43 C42 H42 119.5 . . ?
C44 C43 C42 119.7(4) . . ?
C44 C43 H43 120.1 . . ?
C42 C43 H43 120.1 . . ?
C45 C44 C43 120.2(4) . . ?
C45 C44 H44 119.9 . . ?
C43 C44 H44 119.9 . . ?
C44 C45 C46 119.8(4) . . ?
C44 C45 H45 120.1 . . ?
C46 C45 H45 120.1 . . ?
C41 C46 C45 121.5(4) . . ?
C41 C46 H46 119.3 . . ?
C45 C46 H46 119.3 . . ?
C56 C51 C52 119.2(3) . . ?
C56 C51 P2 122.6(3) . . ?
C52 C51 P2 118.1(3) . . ?
C53 C52 C51 119.6(4) . . ?
C53 C52 H52 120.2 . . ?
C51 C52 H52 120.2 . . ?
C54 C53 C52 121.0(4) . . ?
C54 C53 H53 119.5 . . ?
C52 C53 H53 119.5 . . ?
C53 C54 C55 120.4(4) . . ?
C53 C54 H54 119.8 . . ?
C55 C54 H54 119.8 . . ?
C54 C55 C56 119.7(4) . . ?
C54 C55 H55 120.2 . . ?
C56 C55 H55 120.2 . . ?
C51 C56 C55 120.1(4) . . ?
C51 C56 H56 120.0 . . ?
C55 C56 H56 120.0 . . ?
C66 C61 C62 118.2(3) . . ?
C66 C61 P2 122.6(3) . . ?
C62 C61 P2 119.2(3) . . ?
C63 C62 C61 121.2(3) . . ?
C63 C62 H62 119.4 . . ?
C61 C62 H62 119.4 . . ?
C64 C63 C62 119.7(4) . . ?
C64 C63 H63 120.1 . . ?
C62 C63 H63 120.1 . . ?
C65 C64 C63 119.9(4) . . ?
C65 C64 H64 120.0 . . ?
C63 C64 H64 120.0 . . ?
C64 C65 C66 120.7(4) . . ?
C64 C65 H65 119.6 . . ?
C66 C65 H65 119.6 . . ?
C61 C66 C65 120.3(4) . . ?
C61 C66 H66 119.9 . . ?
C65 C66 H66 119.9 . . ?
B4 B3 B8 57.4(3) . . ?
B4 B3 S2 128.5(4) . . ?
B8 B3 S2 110.0(3) . . ?
B4 B3 B7 108.4(4) . . ?
B8 B3 B7 56.8(3) . . ?
S2 B3 B7 58.8(3) . . ?
B4 B3 H3B 109.3(19) . . ?
B8 B3 H3B 119.3(18) . . ?
S2 B3 H3B 118.0(19) . . ?
B7 B3 H3B 125.0(19) . . ?
B4 B3 H34B 46.7(12) . . ?
B8 B3 H34B 99.4(13) . . ?
S2 B3 H34B 98.3(14) . . ?
B7 B3 H34B 127.3(15) . . ?
H3B B3 H34B 108(2) . . ?
B8 B4 B5 62.4(3) . . ?
B8 B4 B3 61.7(3) . . ?
B5 B4 B3 110.5(4) . . ?
B8 B4 H4B 119.5(19) . . ?
B5 B4 H4B 122.6(19) . . ?
B3 B4 H4B 119.2(18) . . ?
B8 B4 H34B 104.5(13) . . ?
B5 B4 H34B 118.5(15) . . ?
B3 B4 H34B 47.7(12) . . ?
H4B B4 H34B 116(2) . . ?
B8 B4 H45B 108.4(14) . . ?
B5 B4 H45B 47.8(13) . . ?
B3 B4 H45B 127.7(17) . . ?
H4B B4 H45B 110(2) . . ?
H34B B4 H45B 96(2) . . ?
B4 B5 B8 57.1(3) . . ?
B4 B5 S1 122.9(4) . . ?
B8 B5 S1 107.1(3) . . ?
B4 B5 B6 105.9(3) . . ?
B8 B5 B6 55.6(2) . . ?
S1 B5 B6 58.16(18) . . ?
B4 B5 H5B 113.4(18) . . ?
B8 B5 H5B 116.5(17) . . ?
S1 B5 H5B 121.3(17) . . ?
B6 B5 H5B 121.3(17) . . ?
B4 B5 H45B 41.3(12) . . ?
B8 B5 H45B 97.0(12) . . ?
S1 B5 H45B 104.2(14) . . ?
B6 B5 H45B 130.8(14) . . ?
H5B B5 H45B 107(2) . . ?
B8 B6 B7 59.7(3) . . ?
B8 B6 S1 108.3(3) . . ?
B7 B6 S1 119.1(3) . . ?
B8 B6 B5 57.4(2) . . ?
B7 B6 B5 107.5(3) . . ?
S1 B6 B5 57.73(19) . . ?
B8 B6 H6B 112.3(17) . . ?
B7 B6 H6B 121.2(18) . . ?
S1 B6 H6B 118.1(18) . . ?
B5 B6 H6B 113.1(18) . . ?
B8 B6 H67B 102.7(14) . . ?
B7 B6 H67B 43.0(13) . . ?
S1 B6 H67B 107.8(16) . . ?
B5 B6 H67B 140.2(15) . . ?
H6B B6 H67B 106(2) . . ?
B8 B7 B6 59.5(3) . . ?
B8 B7 S2 110.2(3) . . ?
B6 B7 S2 118.9(3) . . ?
B8 B7 B3 57.8(3) . . ?
B6 B7 B3 106.0(3) . . ?
S2 B7 B3 58.1(3) . . ?
B8 B7 H7B 108.2(19) . . ?
B6 B7 H7B 117.8(19) . . ?
S2 B7 H7B 121.9(19) . . ?
B3 B7 H7B 115.7(19) . . ?
B8 B7 H67B 99.4(13) . . ?
B6 B7 H67B 39.9(12) . . ?
S2 B7 H67B 107.5(15) . . ?
B3 B7 H67B 135.7(15) . . ?
H7B B7 H67B 107(2) . . ?
B4 B8 B6 118.6(4) . . ?
B4 B8 B7 119.0(4) . . ?
B6 B8 B7 60.8(3) . . ?
B4 B8 B3 60.9(3) . . ?
B6 B8 B3 113.0(4) . . ?
B7 B8 B3 65.4(3) . . ?
B4 B8 B5 60.5(3) . . ?
B6 B8 B5 67.1(3) . . ?
B7 B8 B5 116.3(3) . . ?
B3 B8 B5 108.4(4) . . ?
B4 B8 H8B 116.4(18) . . ?
B6 B8 H8B 114.9(18) . . ?
B7 B8 H8B 115.5(18) . . ?
B3 B8 H8B 122.5(18) . . ?
B5 B8 H8B 118.1(18) . . ?

loop_
_geom_bond_atom_site_label_1
_geom_bond_atom_site_label_2
_geom_bond_distance
_geom_bond_site_symmetry_2
_geom_bond_publ_flag
Ru1 C1 2.193(4) . ?
Ru1 C2 2.201(3) . ?
Ru1 C3 2.215(3) . ?
Ru1 C5 2.218(3) . ?
Ru1 C4 2.226(3) . ?
Ru1 P2 2.3319(9) . ?
Ru1 P1 2.3576(9) . ?
Ru1 S1 2.4017(9) . ?
S1 B5 1.879(5) . ?
S1 B6 1.888(4) . ?
S2 B3 1.852(7) . ?
S2 B7 1.866(6) . ?
P1 C31 1.831(3) . ?
P1 C11 1.847(4) . ?
P1 C21 1.850(3) . ?
P2 C51 1.829(3) . ?
P2 C61 1.842(3) . ?
P2 C41 1.851(3) . ?
C1 C5 1.399(6) . ?
C1 C2 1.405(5) . ?
C1 H1 0.93 . ?
C2 C3 1.398(5) . ?
C2 H2 0.93 . ?
C3 C4 1.416(5) . ?
C3 H3 0.93 . ?
C4 C5 1.395(5) . ?
C4 H4 0.93 . ?
C5 H5 0.93 . ?
C11 C16 1.383(5) . ?
C11 C12 1.394(5) . ?
C12 C13 1.392(5) . ?
C12 H12 0.93 . ?
C13 C14 1.357(6) . ?
C13 H13 0.93 . ?
C14 C15 1.360(7) . ?
C14 H14 0.93 . ?
C15 C16 1.395(6) . ?
C15 H15 0.93 . ?
C16 H16 0.93 . ?
C21 C22 1.356(5) . ?
C21 C26 1.382(5) . ?
C22 C23 1.386(5) . ?
C22 H22 0.93 . ?
C23 C24 1.354(5) . ?
C23 H23 0.93 . ?
C24 C25 1.352(5) . ?
C24 H24 0.93 . ?
C25 C26 1.379(5) . ?
C25 H25 0.93 . ?
C26 H26 0.93 . ?
C31 C36 1.379(5) . ?
C31 C32 1.390(5) . ?
C32 C33 1.397(6) . ?
C32 H32 0.93 . ?
C33 C34 1.365(7) . ?
C33 H33 0.93 . ?
C34 C35 1.355(7) . ?
C34 H34 0.93 . ?
C35 C36 1.386(5) . ?
C35 H35 0.93 . ?
C36 H36 0.93 . ?
C41 C46 1.371(5) . ?
C41 C42 1.384(5) . ?
C42 C43 1.387(5) . ?
C42 H42 0.93 . ?
C43 C44 1.370(6) . ?
C43 H43 0.93 . ?
C44 C45 1.356(6) . ?
C44 H44 0.93 . ?
C45 C46 1.391(5) . ?
C45 H45 0.93 . ?
C46 H46 0.93 . ?
C51 C56 1.384(5) . ?
C51 C52 1.393(5) . ?
C52 C53 1.379(5) . ?
C52 H52 0.93 . ?
C53 C54 1.353(6) . ?
C53 H53 0.93 . ?
C54 C55 1.378(6) . ?
C54 H54 0.93 . ?
C55 C56 1.389(5) . ?
C55 H55 0.93 . ?
C56 H56 0.93 . ?
C61 C66 1.383(5) . ?
C61 C62 1.389(5) . ?
C62 C63 1.389(5) . ?
C62 H62 0.93 . ?
C63 C64 1.370(5) . ?
C63 H63 0.93 . ?
C64 C65 1.366(6) . ?
C64 H64 0.93 . ?
C65 C66 1.392(5) . ?
C65 H65 0.93 . ?
C66 H66 0.93 . ?
B3 B4 1.798(9) . ?
B3 B8 1.813(7) . ?
B3 B7 1.947(8) . ?
B3 H3B 1.06(3) . ?
B3 H34B 1.34(3) . ?
B4 B8 1.733(7) . ?
B4 B5 1.796(8) . ?
B4 H4B 1.08(3) . ?
B4 H34B 1.31(3) . ?
B4 H45B 1.19(3) . ?
B5 B8 1.828(7) . ?
B5 B6 2.000(7) . ?
B5 H5B 1.12(3) . ?
B5 H45B 1.33(3) . ?
B6 B8 1.791(6) . ?
B6 B7 1.814(7) . ?
B6 H6B 1.09(3) . ?
B6 H67B 1.17(3) . ?
B7 B8 1.794(7) . ?
B7 H7B 1.05(3) . ?
B7 H67B 1.25(3) . ?
B8 H8B 1.06(3) . ?

loop_
_geom_torsion_atom_site_label_1
_geom_torsion_atom_site_label_2
_geom_torsion_atom_site_label_3
_geom_torsion_atom_site_label_4
_geom_torsion
_geom_torsion_site_symmetry_1
_geom_torsion_site_symmetry_2
_geom_torsion_site_symmetry_3
_geom_torsion_site_symmetry_4
_geom_torsion_publ_flag
C1 Ru1 S1 B5 -23.9(4) . . . . ?
C2 Ru1 S1 B5 13.9(2) . . . . ?
C3 Ru1 S1 B5 -9.9(2) . . . . ?
C5 Ru1 S1 B5 -68.9(2) . . . . ?
C4 Ru1 S1 B5 -47.5(2) . . . . ?
P2 Ru1 S1 B5 100.31(19) . . . . ?
P1 Ru1 S1 B5 -160.30(19) . . . . ?
C1 Ru1 S1 B6 48.4(4) . . . . ?
C2 Ru1 S1 B6 86.1(2) . . . . ?
C3 Ru1 S1 B6 62.3(2) . . . . ?
C5 Ru1 S1 B6 3.3(2) . . . . ?
C4 Ru1 S1 B6 24.7(2) . . . . ?
P2 Ru1 S1 B6 172.54(17) . . . . ?
P1 Ru1 S1 B6 -88.07(17) . . . . ?
C1 Ru1 P1 C31 34.40(17) . . . . ?
C2 Ru1 P1 C31 27.2(2) . . . . ?
C3 Ru1 P1 C31 89.6(2) . . . . ?
C5 Ru1 P1 C31 69.39(17) . . . . ?
C4 Ru1 P1 C31 98.78(16) . . . . ?
P2 Ru1 P1 C31 -72.11(12) . . . . ?
S1 Ru1 P1 C31 -159.75(12) . . . . ?
C1 Ru1 P1 C11 161.95(19) . . . . ?
C2 Ru1 P1 C11 154.8(2) . . . . ?
C3 Ru1 P1 C11 -142.8(3) . . . . ?
C5 Ru1 P1 C11 -163.07(19) . . . . ?
C4 Ru1 P1 C11 -133.67(19) . . . . ?
P2 Ru1 P1 C11 55.43(15) . . . . ?
S1 Ru1 P1 C11 -32.20(15) . . . . ?
C1 Ru1 P1 C21 -79.59(17) . . . . ?
C2 Ru1 P1 C21 -86.8(2) . . . . ?
C3 Ru1 P1 C21 -24.4(2) . . . . ?
C5 Ru1 P1 C21 -44.61(17) . . . . ?
C4 Ru1 P1 C21 -15.22(17) . . . . ?
P2 Ru1 P1 C21 173.89(13) . . . . ?
S1 Ru1 P1 C21 86.26(13) . . . . ?
C1 Ru1 P2 C51 -120.05(18) . . . . ?
C2 Ru1 P2 C51 -154.55(17) . . . . ?
C3 Ru1 P2 C51 174.80(17) . . . . ?
C5 Ru1 P2 C51 -115.7(2) . . . . ?
C4 Ru1 P2 C51 -179.5(2) . . . . ?
P1 Ru1 P2 C51 -15.28(13) . . . . ?
S1 Ru1 P2 C51 77.17(13) . . . . ?
C1 Ru1 P2 C61 2.76(17) . . . . ?
C2 Ru1 P2 C61 -31.73(16) . . . . ?
C3 Ru1 P2 C61 -62.39(17) . . . . ?
C5 Ru1 P2 C61 7.1(2) . . . . ?
C4 Ru1 P2 C61 -56.7(2) . . . . ?
P1 Ru1 P2 C61 107.53(12) . . . . ?
S1 Ru1 P2 C61 -160.02(12) . . . . ?
C1 Ru1 P2 C41 118.50(17) . . . . ?
C2 Ru1 P2 C41 84.01(17) . . . . ?
C3 Ru1 P2 C41 53.35(17) . . . . ?
C5 Ru1 P2 C41 122.8(2) . . . . ?
C4 Ru1 P2 C41 59.1(2) . . . . ?
P1 Ru1 P2 C41 -136.73(12) . . . . ?
S1 Ru1 P2 C41 -44.28(12) . . . . ?
C2 Ru1 C1 C5 -115.4(4) . . . . ?
C3 Ru1 C1 C5 -78.5(3) . . . . ?
C4 Ru1 C1 C5 -36.3(2) . . . . ?
P2 Ru1 C1 C5 175.5(2) . . . . ?
P1 Ru1 C1 C5 72.4(2) . . . . ?
S1 Ru1 C1 C5 -62.9(5) . . . . ?
C3 Ru1 C1 C2 36.9(2) . . . . ?
C5 Ru1 C1 C2 115.4(4) . . . . ?
C4 Ru1 C1 C2 79.2(3) . . . . ?
P2 Ru1 C1 C2 -69.1(2) . . . . ?
P1 Ru1 C1 C2 -172.1(2) . . . . ?
S1 Ru1 C1 C2 52.5(5) . . . . ?
C5 C1 C2 C3 1.6(4) . . . . ?
Ru1 C1 C2 C3 -62.7(3) . . . . ?
C5 C1 C2 Ru1 64.3(2) . . . . ?
C1 Ru1 C2 C3 117.8(3) . . . . ?
C5 Ru1 C2 C3 79.6(2) . . . . ?
C4 Ru1 C2 C3 37.8(2) . . . . ?
P2 Ru1 C2 C3 -127.3(2) . . . . ?
P1 Ru1 C2 C3 129.5(2) . . . . ?
S1 Ru1 C2 C3 -41.7(3) . . . . ?
C3 Ru1 C2 C1 -117.8(3) . . . . ?
C5 Ru1 C2 C1 -38.2(2) . . . . ?
C4 Ru1 C2 C1 -80.0(3) . . . . ?
P2 Ru1 C2 C1 114.9(2) . . . . ?
P1 Ru1 C2 C1 11.7(3) . . . . ?
S1 Ru1 C2 C1 -159.5(2) . . . . ?
C1 C2 C3 C4 -0.9(4) . . . . ?
Ru1 C2 C3 C4 -62.9(2) . . . . ?
C1 C2 C3 Ru1 62.0(2) . . . . ?
C1 Ru1 C3 C2 -37.3(2) . . . . ?
C5 Ru1 C3 C2 -79.5(3) . . . . ?
C4 Ru1 C3 C2 -116.8(3) . . . . ?
P2 Ru1 C3 C2 58.1(2) . . . . ?
P1 Ru1 C3 C2 -102.6(3) . . . . ?
S1 Ru1 C3 C2 148.1(2) . . . . ?
C1 Ru1 C3 C4 79.5(3) . . . . ?
C2 Ru1 C3 C4 116.8(3) . . . . ?
C5 Ru1 C3 C4 37.3(2) . . . . ?
P2 Ru1 C3 C4 174.9(2) . . . . ?
P1 Ru1 C3 C4 14.2(4) . . . . ?
S1 Ru1 C3 C4 -95.1(2) . . . . ?
C2 C3 C4 C5 -0.2(4) . . . . ?
Ru1 C3 C4 C5 -62.6(2) . . . . ?
C2 C3 C4 Ru1 62.3(2) . . . . ?
C1 Ru1 C4 C5 36.6(2) . . . . ?
C2 Ru1 C4 C5 79.2(3) . . . . ?
C3 Ru1 C4 C5 116.7(3) . . . . ?
P2 Ru1 C4 C5 107.8(3) . . . . ?
P1 Ru1 C4 C5 -55.4(3) . . . . ?
S1 Ru1 C4 C5 -152.4(2) . . . . ?
C1 Ru1 C4 C3 -80.0(3) . . . . ?
C2 Ru1 C4 C3 -37.5(2) . . . . ?
C5 Ru1 C4 C3 -116.7(3) . . . . ?
P2 Ru1 C4 C3 -8.9(3) . . . . ?
P1 Ru1 C4 C3 -172.1(2) . . . . ?
S1 Ru1 C4 C3 90.9(2) . . . . ?
C3 C4 C5 C1 1.3(4) . . . . ?
Ru1 C4 C5 C1 -61.0(3) . . . . ?
C3 C4 C5 Ru1 62.3(2) . . . . ?
C2 C1 C5 C4 -1.8(4) . . . . ?
Ru1 C1 C5 C4 62.0(3) . . . . ?
C2 C1 C5 Ru1 -63.7(2) . . . . ?
C1 Ru1 C5 C4 -118.8(4) . . . . ?
C2 Ru1 C5 C4 -80.2(3) . . . . ?
C3 Ru1 C5 C4 -37.9(2) . . . . ?
P2 Ru1 C5 C4 -125.8(2) . . . . ?
P1 Ru1 C5 C4 130.2(2) . . . . ?
S1 Ru1 C5 C4 37.1(3) . . . . ?
C2 Ru1 C5 C1 38.6(2) . . . . ?
C3 Ru1 C5 C1 80.8(3) . . . . ?
C4 Ru1 C5 C1 118.8(4) . . . . ?
P2 Ru1 C5 C1 -7.0(3) . . . . ?
P1 Ru1 C5 C1 -111.0(2) . . . . ?
S1 Ru1 C5 C1 155.9(2) . . . . ?
C31 P1 C11 C16 -7.0(4) . . . . ?
C21 P1 C11 C16 96.7(3) . . . . ?
Ru1 P1 C11 C16 -136.9(3) . . . . ?
C31 P1 C11 C12 -179.9(3) . . . . ?
C21 P1 C11 C12 -76.2(3) . . . . ?
Ru1 P1 C11 C12 50.3(3) . . . . ?
C16 C11 C12 C13 1.3(6) . . . . ?
P1 C11 C12 C13 174.6(3) . . . . ?
C11 C12 C13 C14 0.3(6) . . . . ?
C12 C13 C14 C15 -0.9(7) . . . . ?
C13 C14 C15 C16 -0.1(8) . . . . ?
C12 C11 C16 C15 -2.2(6) . . . . ?
P1 C11 C16 C15 -175.0(3) . . . . ?
C14 C15 C16 C11 1.7(7) . . . . ?
C31 P1 C21 C22 -138.8(3) . . . . ?
C11 P1 C21 C22 115.5(3) . . . . ?
Ru1 P1 C21 C22 -20.1(4) . . . . ?
C31 P1 C21 C26 44.5(4) . . . . ?
C11 P1 C21 C26 -61.2(4) . . . . ?
Ru1 P1 C21 C26 163.3(3) . . . . ?
C26 C21 C22 C23 -1.8(6) . . . . ?
P1 C21 C22 C23 -178.6(4) . . . . ?
C21 C22 C23 C24 0.7(8) . . . . ?
C22 C23 C24 C25 0.0(8) . . . . ?
C23 C24 C25 C26 0.4(8) . . . . ?
C24 C25 C26 C21 -1.6(8) . . . . ?
C22 C21 C26 C25 2.3(7) . . . . ?
P1 C21 C26 C25 179.1(4) . . . . ?
C11 P1 C31 C36 -51.6(3) . . . . ?
C21 P1 C31 C36 -150.3(3) . . . . ?
Ru1 P1 C31 C36 88.0(3) . . . . ?
C11 P1 C31 C32 133.9(3) . . . . ?
C21 P1 C31 C32 35.2(3) . . . . ?
Ru1 P1 C31 C32 -86.6(3) . . . . ?
C36 C31 C32 C33 1.3(6) . . . . ?
P1 C31 C32 C33 176.0(3) . . . . ?
C31 C32 C33 C34 0.5(7) . . . . ?
C32 C33 C34 C35 -1.0(8) . . . . ?
C33 C34 C35 C36 -0.5(8) . . . . ?
C32 C31 C36 C35 -2.8(6) . . . . ?
P1 C31 C36 C35 -177.6(3) . . . . ?
C34 C35 C36 C31 2.5(7) . . . . ?
C51 P2 C41 C46 2.8(3) . . . . ?
C61 P2 C41 C46 -102.9(3) . . . . ?
Ru1 P2 C41 C46 134.7(3) . . . . ?
C51 P2 C41 C42 -178.0(3) . . . . ?
C61 P2 C41 C42 76.3(3) . . . . ?
Ru1 P2 C41 C42 -46.2(3) . . . . ?
C46 C41 C42 C43 0.0(6) . . . . ?
P2 C41 C42 C43 -179.2(3) . . . . ?
C41 C42 C43 C44 -0.8(7) . . . . ?
C42 C43 C44 C45 0.8(7) . . . . ?
C43 C44 C45 C46 0.0(7) . . . . ?
C42 C41 C46 C45 0.9(6) . . . . ?
P2 C41 C46 C45 180.0(3) . . . . ?
C44 C45 C46 C41 -0.9(7) . . . . ?
C61 P2 C51 C56 -5.5(3) . . . . ?
C41 P2 C51 C56 -110.7(3) . . . . ?
Ru1 P2 C51 C56 122.4(3) . . . . ?
C61 P2 C51 C52 175.6(3) . . . . ?
C41 P2 C51 C52 70.5(3) . . . . ?
Ru1 P2 C51 C52 -56.5(3) . . . . ?
C56 C51 C52 C53 -1.3(5) . . . . ?
P2 C51 C52 C53 177.6(3) . . . . ?
C51 C52 C53 C54 -0.7(6) . . . . ?
C52 C53 C54 C55 1.5(6) . . . . ?
C53 C54 C55 C56 -0.3(6) . . . . ?
C52 C51 C56 C55 2.5(5) . . . . ?
P2 C51 C56 C55 -176.3(3) . . . . ?
C54 C55 C56 C51 -1.8(5) . . . . ?
C51 P2 C61 C66 -96.5(3) . . . . ?
C41 P2 C61 C66 8.5(3) . . . . ?
Ru1 P2 C61 C66 130.9(3) . . . . ?
C51 P2 C61 C62 83.3(3) . . . . ?
C41 P2 C61 C62 -171.6(3) . . . . ?
Ru1 P2 C61 C62 -49.2(3) . . . . ?
C66 C61 C62 C63 -2.2(5) . . . . ?
P2 C61 C62 C63 178.0(3) . . . . ?
C61 C62 C63 C64 1.4(6) . . . . ?
C62 C63 C64 C65 -0.3(6) . . . . ?
C63 C64 C65 C66 -0.1(7) . . . . ?
C62 C61 C66 C65 1.7(5) . . . . ?
P2 C61 C66 C65 -178.4(3) . . . . ?
C64 C65 C66 C61 -0.6(6) . . . . ?
B7 S2 B3 B4 -89.3(5) . . . . ?
S2A S2 B3 B8 127.0(4) . . . . ?
B7 S2 B3 B8 -25.7(3) . . . . ?
S2 B3 B4 B8 90.5(5) . . . . ?
B7 B3 B4 B8 26.2(4) . . . . ?
B8 B3 B4 B5 -40.3(4) . . . . ?
S2 B3 B4 B5 50.2(7) . . . . ?
B7 B3 B4 B5 -14.1(6) . . . . ?
B3 B4 B5 B8 40.0(4) . . . . ?
B8 B4 B5 S1 -90.0(4) . . . . ?
B3 B4 B5 S1 -50.0(6) . . . . ?
B8 B4 B5 B6 -28.0(3) . . . . ?
B3 B4 B5 B6 12.0(5) . . . . ?
B6 S1 B5 B4 88.9(4) . . . . ?
Ru1 S1 B5 B4 -165.2(3) . . . . ?
B6 S1 B5 B8 27.4(3) . . . . ?
Ru1 S1 B5 B8 133.3(2) . . . . ?
Ru1 S1 B5 B6 105.87(19) . . . . ?
B5 S1 B6 B8 -28.2(3) . . . . ?
Ru1 S1 B6 B8 -137.6(2) . . . . ?
B5 S1 B6 B7 -93.1(4) . . . . ?
Ru1 S1 B6 B7 157.5(3) . . . . ?
Ru1 S1 B6 B5 -109.4(2) . . . . ?
B4 B5 B6 B8 28.5(4) . . . . ?
S1 B5 B6 B8 147.8(3) . . . . ?
B4 B5 B6 B7 -5.4(5) . . . . ?
B8 B5 B6 B7 -33.9(3) . . . . ?
S1 B5 B6 B7 113.9(3) . . . . ?
B4 B5 B6 S1 -119.3(4) . . . . ?
B8 B5 B6 S1 -147.8(3) . . . . ?
S1 B6 B7 B8 95.2(3) . . . . ?
B5 B6 B7 B8 33.0(3) . . . . ?
B8 B6 B7 S2 -97.6(4) . . . . ?
S1 B6 B7 S2 -2.4(5) . . . . ?
B5 B6 B7 S2 -64.7(4) . . . . ?
B8 B6 B7 B3 -35.7(3) . . . . ?
S1 B6 B7 B3 59.6(4) . . . . ?
B5 B6 B7 B3 -2.7(4) . . . . ?
B3 S2 B7 B8 26.0(3) . . . . ?
B3 S2 B7 B6 91.6(4) . . . . ?
B4 B3 B7 B8 -26.4(4) . . . . ?
S2 B3 B7 B8 -150.9(3) . . . . ?
B4 B3 B7 B6 10.1(5) . . . . ?
B8 B3 B7 B6 36.4(3) . . . . ?
S2 B3 B7 B6 -114.4(3) . . . . ?
B4 B3 B7 S2 124.5(4) . . . . ?
B8 B3 B7 S2 150.9(3) . . . . ?
B5 B4 B8 B6 35.0(4) . . . . ?
B3 B4 B8 B6 -101.9(4) . . . . ?
B5 B4 B8 B7 105.5(4) . . . . ?
B3 B4 B8 B7 -31.3(4) . . . . ?
B5 B4 B8 B3 136.9(4) . . . . ?
B3 B4 B8 B5 -136.9(4) . . . . ?
B7 B6 B8 B4 109.1(5) . . . . ?
S1 B6 B8 B4 -4.4(5) . . . . ?
B5 B6 B8 B4 -32.8(4) . . . . ?
S1 B6 B8 B7 -113.6(3) . . . . ?
B5 B6 B8 B7 -141.9(4) . . . . ?
B7 B6 B8 B3 40.8(4) . . . . ?
S1 B6 B8 B3 -72.7(4) . . . . ?
B5 B6 B8 B3 -101.1(4) . . . . ?
B7 B6 B8 B5 141.9(4) . . . . ?
S1 B6 B8 B5 28.4(3) . . . . ?
B6 B7 B8 B4 -108.5(4) . . . . ?
S2 B7 B8 B4 3.9(5) . . . . ?
B3 B7 B8 B4 30.0(4) . . . . ?
S2 B7 B8 B6 112.4(3) . . . . ?
B3 B7 B8 B6 138.5(4) . . . . ?
B6 B7 B8 B3 -138.5(4) . . . . ?
S2 B7 B8 B3 -26.1(3) . . . . ?
B6 B7 B8 B5 -39.3(4) . . . . ?
S2 B7 B8 B5 73.1(4) . . . . ?
B3 B7 B8 B5 99.2(4) . . . . ?
S2 B3 B8 B4 -123.7(4) . . . . ?
B7 B3 B8 B4 -150.0(4) . . . . ?
B4 B3 B8 B6 111.0(4) . . . . ?
S2 B3 B8 B6 -12.6(5) . . . . ?
B7 B3 B8 B6 -38.9(3) . . . . ?
B4 B3 B8 B7 150.0(4) . . . . ?
S2 B3 B8 B7 26.3(3) . . . . ?
B4 B3 B8 B5 38.8(4) . . . . ?
S2 B3 B8 B5 -84.9(4) . . . . ?
B7 B3 B8 B5 -111.2(3) . . . . ?
S1 B5 B8 B4 118.6(4) . . . . ?
B6 B5 B8 B4 146.9(4) . . . . ?
B4 B5 B8 B6 -146.9(4) . . . . ?
S1 B5 B8 B6 -28.3(3) . . . . ?
B4 B5 B8 B7 -110.0(5) . . . . ?
S1 B5 B8 B7 8.6(5) . . . . ?
B6 B5 B8 B7 36.9(3) . . . . ?
B4 B5 B8 B3 -39.0(4) . . . . ?
S1 B5 B8 B3 79.6(4) . . . . ?
B6 B5 B8 B3 107.9(4) . . . . ?
